data_1566923
loop_
_publ_author_name
'Fang, Shuai'
'Wang, Mengbin'
'Wu, Yating'
'Guo, Qing-Hui'
'Li, Errui'
'Li, Hao'
'Huang, Feihe'

_publ_section_title
;
 Cagearenes: synthesis, characterization, and application for programmed
 vapor release
;
_journal_name_full 'Chemical Science'
_journal_paper_doi 10.1039/D2SC01782B
_journal_year 2022
_chemical_formula_moiety 'C105 H96 O12, 3(C6 H6)'
_chemical_formula_sum 'C123 H114 O12'
_chemical_formula_weight 1784.14
_space_group_crystal_system monoclinic
_space_group_IT_number 15
_space_group_name_Hall '-C 2yc'
_space_group_name_H-M_alt 'C 1 2/c 1'
_atom_sites_solution_hydrogens geom
_atom_sites_solution_primary dual
_audit_creation_date 2021-07-22
_audit_creation_method
;
Olex2 1.2
(compiled 2018.05.29 svn.r3508 for OlexSys, GUI svn.r5506)
;
_audit_update_record
;
2021-10-18 deposited with the CCDC.	2022-05-04 downloaded from the CCDC.
;
_cell_angle_alpha 90
_cell_angle_beta 117.813(2)
_cell_angle_gamma 90
_cell_formula_units_Z 4
_cell_length_a 25.7782(7)
_cell_length_b 18.2534(4)
_cell_length_c 27.4389(10)
_cell_measurement_reflns_used 5031
_cell_measurement_temperature 193(2)
_cell_measurement_theta_max 36.41
_cell_measurement_theta_min 2.70
_cell_volume 11419.5(6)
_computing_cell_refinement 'SAINT v8.37A (Bruker, 2015)'
_computing_data_reduction 'SAINT v8.37A (Bruker, 2015)'
_computing_molecular_graphics 'Olex2 (Dolomanov et al., 2009)'
_computing_publication_material 'Olex2 (Dolomanov et al., 2009)'
_computing_structure_refinement 'ShelXL (Sheldrick, 2015)'
_computing_structure_solution 'ShelXT (Sheldrick, 2015)'
_diffrn_ambient_temperature 192.99
_diffrn_measured_fraction_theta_full 0.999
_diffrn_measured_fraction_theta_max 0.998
_diffrn_measurement_device_type 'Bruker D8 Venture'
_diffrn_measurement_method '\f and \w scans'
_diffrn_radiation_type GaK\a
_diffrn_radiation_wavelength 1.34139
_diffrn_reflns_av_R_equivalents 0.1285
_diffrn_reflns_av_unetI/netI 0.1191
_diffrn_reflns_Laue_measured_fraction_full 0.999
_diffrn_reflns_Laue_measured_fraction_max 0.998
_diffrn_reflns_limit_h_max 31
_diffrn_reflns_limit_h_min -31
_diffrn_reflns_limit_k_max 22
_diffrn_reflns_limit_k_min -22
_diffrn_reflns_limit_l_max 30
_diffrn_reflns_limit_l_min -33
_diffrn_reflns_number 64386
_diffrn_reflns_point_group_measured_fraction_full 0.999
_diffrn_reflns_point_group_measured_fraction_max 0.998
_diffrn_reflns_theta_full 53.594
_diffrn_reflns_theta_max 55.097
_diffrn_reflns_theta_min 2.698
_diffrn_standards_number 0
_exptl_absorpt_coefficient_mu 0.333
_exptl_absorpt_correction_T_max 0.7508
_exptl_absorpt_correction_T_min 0.6058
_exptl_absorpt_correction_type multi-scan
_exptl_absorpt_process_details
'SADABS-2016/2 (Bruker,2016/2) was used for absorption correction. wR2(int) was 0.1220 before and 0.0731 after correction. The Ratio of minimum to maximum transmission is 0.8069. The \l/2 correction factor is Not present.'
_exptl_crystal_colour colourless
_exptl_crystal_density_diffrn 1.038
_exptl_crystal_description block
_exptl_crystal_F_000 3792
_exptl_crystal_size_max 0.05
_exptl_crystal_size_mid 0.03
_exptl_crystal_size_min 0.02
_refine_diff_density_max 0.389
_refine_diff_density_min -0.366
_refine_diff_density_rms 0.070
_refine_ls_extinction_method none
_refine_ls_goodness_of_fit_ref 0.984
_refine_ls_hydrogen_treatment constr
_refine_ls_matrix_type full
_refine_ls_number_parameters 603
_refine_ls_number_reflns 10921
_refine_ls_number_restraints 51
_refine_ls_restrained_S_all 0.989
_refine_ls_R_factor_all 0.2533
_refine_ls_R_factor_gt 0.1120
_refine_ls_shift/su_max 0.003
_refine_ls_shift/su_mean 0.000
_refine_ls_structure_factor_coef Fsqd
_refine_ls_weighting_details 'w=1/[\s^2^(Fo^2^)+(0.2000P)^2^] where P=(Fo^2^+2Fc^2^)/3'
_refine_ls_weighting_scheme calc
_refine_ls_wR_factor_gt 0.3053
_refine_ls_wR_factor_ref 0.3993
_reflns_Friedel_coverage 0.000
_reflns_number_gt 3357
_reflns_number_total 10921
_reflns_threshold_expression 'I > 2\s(I)'
_cod_data_source_file d2sc01782b2.cif
_cod_data_source_block 210722fs
_cod_database_code 1566923
_shelx_shelxl_version_number 2016/6
_shelx_space_group_comment
;
The symmetry employed for this shelxl refinement is uniquely defined
by the following loop, which should always be used as a source of
symmetry information in preference to the above space-group names.
They are only intended as comments.
;
_shelx_estimated_absorpt_t_max 0.993
_shelx_estimated_absorpt_t_min 0.984
_olex2_refinement_description
;
1. Fixed Uiso
 At 1.2 times of:
  All C(H) groups, All C(H,H) groups
 At 1.5 times of:
  All C(H,H,H) groups
2. Restrained distances
 C61-C60 = C62-C61
 1.39 with sigma of 0.02
 C62_$1-C62
 1.39 with sigma of 0.02
3. Uiso/Uaniso restraints and constraints
C60 \\sim C61 \\sim C62: within 2A with sigma of 0.01 and sigma for terminal
atoms of 0.02
C57 \\sim C58 \\sim C59 \\sim C54 \\sim C55 \\sim C56: within 2A with sigma of
0.01 and sigma for terminal atoms of 0.02
4. Others
 Fixed Sof: H49A(0.5) H49B(0.5)
5.a Secondary CH2 refined with riding coordinates:
 C13(H13A,H13B), C20(H20A,H20B), C27(H27A,H27B), C42(H42A,H42B), C49(H49A,H49B)
5.b Aromatic/amide H refined with riding coordinates:
 C2(H2), C4(H4), C6(H6), C8(H8), C9(H9), C11(H11), C12(H12), C15(H15),
 C18(H18), C22(H22), C23(H23), C25(H25), C26(H26), C29(H29), C32(H32), C37(H37),
  C38(H38), C40(H40), C41(H41), C45(H45), C48(H48), C54(H54), C55(H55),
 C56(H56), C57(H57), C58(H58), C59(H59), C60(H60), C61(H61), C62(H62)
5.c Fitted hexagon refined as free rotating group:
 C54(C55,C56,C57,C58,C59)
5.d Idealised Me refined as rotating group:
 C34(H34A,H34B,H34C), C35(H35A,H35B,H35C), C50(H50A,H50B,H50C), C51(H51A,H51B,
 H51C), C52(H52A,H52B,H52C), C53(H53A,H53B,H53C)
;
_olex2_submission_special_instructions 'No special instructions were received'

loop_
_space_group_symop_operation_xyz
'x, y, z'
'-x, y, -z+1/2'
'x+1/2, y+1/2, z'
'-x+1/2, y+1/2, -z+1/2'
'-x, -y, -z'
'x, -y, z-1/2'
'-x+1/2, -y+1/2, -z'
'x+1/2, -y+1/2, z-1/2'

loop_
_atom_site_label
_atom_site_type_symbol
_atom_site_fract_x
_atom_site_fract_y
_atom_site_fract_z
_atom_site_U_iso_or_equiv
_atom_site_adp_type
_atom_site_occupancy
_atom_site_site_symmetry_order
_atom_site_calc_flag
_atom_site_refinement_flags_posn
_atom_site_refinement_flags_adp
_atom_site_refinement_flags_occupancy
_atom_site_disorder_assembly
_atom_site_disorder_group
O1 O 0.3804(3) 0.2052(3) 0.5642(2) 0.1121(15) Uani 1 1 d . . . . .
O2 O 0.5923(3) 0.1713(3) 0.7493(3) 0.1171(16) Uani 1 1 d . . . . .
O3 O 0.5618(2) 0.9962(2) 0.5988(2) 0.1076(14) Uani 1 1 d . . . . .
O4 O 0.7834(3) 0.9295(4) 0.6299(3) 0.150(2) Uani 1 1 d . . . . .
O5 O 0.1298(2) 1.0133(2) 0.6836(2) 0.1096(15) Uani 1 1 d . . . . .
O6 O 0.2487(2) 0.7515(2) 0.7250(2) 0.1057(14) Uani 1 1 d . . . . .
C1 C 0.3431(3) 0.6756(3) 0.5698(3) 0.0819(17) Uani 1 1 d . . . . .
C2 C 0.3560(3) 0.6026(3) 0.5678(3) 0.0895(19) Uani 1 1 d . . . . .
H2 H 0.332335 0.566446 0.572643 0.107 Uiso 1 1 calc R . . . .
C3 C 0.4029(3) 0.5802(3) 0.5588(3) 0.0858(18) Uani 1 1 d . . . . .
C4 C 0.4357(3) 0.6343(3) 0.5502(3) 0.0906(19) Uani 1 1 d . . . . .
H4 H 0.467427 0.620303 0.543683 0.109 Uiso 1 1 calc R . . . .
C5 C 0.4234(3) 0.7078(3) 0.5509(3) 0.0895(19) Uani 1 1 d . . . . .
C6 C 0.3765(3) 0.7276(3) 0.5597(3) 0.0861(18) Uani 1 1 d . . . . .
H6 H 0.366883 0.778034 0.558913 0.103 Uiso 1 1 calc R . . . .
C7 C 0.4601(3) 0.7637(3) 0.5421(3) 0.0870(19) Uani 1 1 d . . . . .
C8 C 0.5204(3) 0.7592(3) 0.5707(3) 0.0876(18) Uani 1 1 d . . . . .
H8 H 0.538238 0.720567 0.596359 0.105 Uiso 1 1 calc R . . . .
C9 C 0.5553(3) 0.8101(3) 0.5626(3) 0.0849(18) Uani 1 1 d . . . . .
H9 H 0.596708 0.805794 0.582797 0.102 Uiso 1 1 calc R . . . .
C10 C 0.5313(3) 0.8667(3) 0.5259(3) 0.0829(18) Uani 1 1 d . . . . .
C11 C 0.4702(3) 0.8711(3) 0.4969(3) 0.0870(18) Uani 1 1 d . . . . .
H11 H 0.452072 0.908747 0.470367 0.104 Uiso 1 1 calc R . . . .
C12 C 0.4363(3) 0.8209(3) 0.5068(3) 0.0893(18) Uani 1 1 d . . . . .
H12 H 0.394922 0.826488 0.488335 0.107 Uiso 1 1 calc R . . . .
C13 C 0.5694(3) 0.9215(3) 0.5147(3) 0.0864(18) Uani 1 1 d . . . . .
H13A H 0.581320 0.899343 0.488447 0.104 Uiso 1 1 calc R . . . .
H13B H 0.545790 0.965651 0.496956 0.104 Uiso 1 1 calc R . . . .
C14 C 0.6222(3) 0.9437(3) 0.5646(3) 0.0853(18) Uani 1 1 d . . . . .
C15 C 0.6790(4) 0.9289(4) 0.5734(4) 0.098(2) Uani 1 1 d . . . . .
H15 H 0.683832 0.904264 0.545281 0.118 Uiso 1 1 calc R . . . .
C16 C 0.7275(4) 0.9477(4) 0.6199(4) 0.101(2) Uani 1 1 d . . . . .
C17 C 0.7233(3) 0.9846(3) 0.6631(4) 0.096(2) Uani 1 1 d . . . . .
C18 C 0.6672(4) 0.9991(3) 0.6535(3) 0.0912(19) Uani 1 1 d . . . . .
H18 H 0.662414 1.024605 0.681336 0.109 Uiso 1 1 calc R . . . .
C19 C 0.6188(3) 0.9801(3) 0.6082(3) 0.0856(18) Uani 1 1 d . . . . .
C20 C 0.7751(3) 1.0010(4) 0.7167(3) 0.107(2) Uani 1 1 d . . . . .
H20A H 0.766813 1.045638 0.732298 0.128 Uiso 1 1 calc R . . . .
H20B H 0.808798 1.012028 0.709832 0.128 Uiso 1 1 calc R . . . .
C21 C 0.2934(3) 0.6981(3) 0.5804(3) 0.0821(17) Uani 1 1 d . . . . .
C22 C 0.2711(3) 0.7680(4) 0.5688(3) 0.101(2) Uani 1 1 d . . . . .
H22 H 0.286323 0.801746 0.552381 0.121 Uiso 1 1 calc R . . . .
C23 C 0.2257(3) 0.7905(4) 0.5810(3) 0.100(2) Uani 1 1 d . . . . .
H23 H 0.210883 0.839081 0.572698 0.120 Uiso 1 1 calc R . . . .
C24 C 0.2033(3) 0.7431(4) 0.6045(3) 0.0907(19) Uani 1 1 d . . . . .
C25 C 0.2239(3) 0.6735(3) 0.6144(3) 0.100(2) Uani 1 1 d . . . . .
H25 H 0.207020 0.639320 0.629025 0.120 Uiso 1 1 calc R . . . .
C26 C 0.2689(3) 0.6507(4) 0.6035(3) 0.108(2) Uani 1 1 d . . . . .
H26 H 0.283164 0.601939 0.612091 0.130 Uiso 1 1 calc R . . . .
C27 C 0.1554(3) 0.7685(3) 0.6184(3) 0.095(2) Uani 1 1 d . . . . .
H27A H 0.121554 0.786002 0.584102 0.114 Uiso 1 1 calc R . . . .
H27B H 0.141934 0.725893 0.631807 0.114 Uiso 1 1 calc R . . . .
C28 C 0.1734(3) 0.8281(3) 0.6606(3) 0.0820(18) Uani 1 1 d . . . . .
C29 C 0.1426(3) 0.8934(4) 0.6501(3) 0.0919(19) Uani 1 1 d . . . . .
H29 H 0.109922 0.901196 0.614883 0.110 Uiso 1 1 calc R . . . .
C30 C 0.1586(3) 0.9473(4) 0.6898(4) 0.0907(19) Uani 1 1 d . . . . .
C31 C 0.2071(3) 0.9404(3) 0.7409(3) 0.0925(19) Uani 1 1 d . . . . .
C32 C 0.2383(3) 0.8738(4) 0.7523(3) 0.097(2) Uani 1 1 d . . . . .
H32 H 0.271241 0.865786 0.787227 0.117 Uiso 1 1 calc R . . . .
C33 C 0.2203(4) 0.8198(4) 0.7115(4) 0.095(2) Uani 1 1 d . . . . .
C34 C 0.3097(4) 0.7532(5) 0.7427(5) 0.159(4) Uani 1 1 d . . . . .
H34A H 0.317797 0.786238 0.718851 0.238 Uiso 1 1 calc GR . . . .
H34B H 0.323432 0.703793 0.740600 0.238 Uiso 1 1 calc GR . . . .
H34C H 0.330218 0.770787 0.780771 0.238 Uiso 1 1 calc GR . . . .
C35 C 0.0757(4) 1.0215(4) 0.6338(4) 0.130(3) Uani 1 1 d . . . . .
H35A H 0.083982 1.027445 0.602574 0.195 Uiso 1 1 calc GR . . . .
H35B H 0.054871 1.064878 0.636679 0.195 Uiso 1 1 calc GR . . . .
H35C H 0.051299 0.977972 0.628009 0.195 Uiso 1 1 calc GR . . . .
C36 C 0.4204(3) 0.5017(3) 0.5601(3) 0.0887(19) Uani 1 1 d . . . . .
C37 C 0.4196(3) 0.4537(3) 0.5988(3) 0.098(2) Uani 1 1 d . . . . .
H37 H 0.406407 0.470316 0.623930 0.118 Uiso 1 1 calc R . . . .
C38 C 0.4376(3) 0.3819(3) 0.6013(3) 0.096(2) Uani 1 1 d . . . . .
H38 H 0.436415 0.349894 0.628073 0.116 Uiso 1 1 calc R . . . .
C39 C 0.4572(3) 0.3561(3) 0.5657(3) 0.0889(19) Uani 1 1 d . . . . .
C40 C 0.4580(3) 0.4032(4) 0.5277(3) 0.101(2) Uani 1 1 d . . . . .
H40 H 0.471503 0.386127 0.502901 0.121 Uiso 1 1 calc R . . . .
C41 C 0.4397(3) 0.4753(4) 0.5240(3) 0.100(2) Uani 1 1 d . . . . .
H41 H 0.440465 0.506717 0.496769 0.119 Uiso 1 1 calc R . . . .
C42 C 0.4756(3) 0.2779(3) 0.5649(3) 0.097(2) Uani 1 1 d . . . . .
H42A H 0.513694 0.278261 0.564341 0.116 Uiso 1 1 calc R . . . .
H42B H 0.446483 0.254794 0.530199 0.116 Uiso 1 1 calc R . . . .
C43 C 0.4815(4) 0.2309(3) 0.6126(4) 0.095(2) Uani 1 1 d . . . . .
C44 C 0.4322(4) 0.1951(4) 0.6106(4) 0.092(2) Uani 1 1 d . . . . .
C45 C 0.4399(4) 0.1521(4) 0.6551(4) 0.096(2) Uani 1 1 d . . . . .
H45 H 0.406960 0.126667 0.653377 0.115 Uiso 1 1 calc R . . . .
C46 C 0.4925(4) 0.1447(3) 0.7011(4) 0.093(2) Uani 1 1 d . . . . .
C47 C 0.5399(3) 0.1809(4) 0.7017(4) 0.093(2) Uani 1 1 d . . . . .
C48 C 0.5353(4) 0.2238(4) 0.6596(4) 0.095(2) Uani 1 1 d . . . . .
H48 H 0.568675 0.249073 0.662178 0.114 Uiso 1 1 calc R . . . .
C49 C 0.500000 0.0968(5) 0.750000 0.100(3) Uani 1 2 d S T P . .
H49A H 0.534825 0.064979 0.761323 0.120 Uiso 0.5 1 calc R . . . .
H49B H 0.465176 0.064978 0.738678 0.120 Uiso 0.5 1 calc R . . . .
C50 C 0.6431(4) 0.2096(6) 0.7543(4) 0.155(3) Uani 1 1 d . . . . .
H50A H 0.646318 0.203486 0.720298 0.233 Uiso 1 1 calc GR . . . .
H50B H 0.678217 0.189691 0.785417 0.233 Uiso 1 1 calc GR . . . .
H50C H 0.639437 0.261784 0.760466 0.233 Uiso 1 1 calc GR . . . .
C51 C 0.3286(3) 0.1805(4) 0.5642(4) 0.126(3) Uani 1 1 d . . . . .
H51A H 0.294551 0.197071 0.530499 0.189 Uiso 1 1 calc GR . . . .
H51B H 0.326514 0.200382 0.596389 0.189 Uiso 1 1 calc GR . . . .
H51C H 0.328875 0.126861 0.565711 0.189 Uiso 1 1 calc GR . . . .
C52 C 0.7897(4) 0.8729(6) 0.5961(6) 0.187(5) Uani 1 1 d . . . . .
H52A H 0.775455 0.891216 0.558427 0.281 Uiso 1 1 calc GR . . . .
H52B H 0.766904 0.829789 0.595683 0.281 Uiso 1 1 calc GR . . . .
H52C H 0.831203 0.859445 0.611308 0.281 Uiso 1 1 calc GR . . . .
C53 C 0.5561(4) 1.0409(5) 0.6386(4) 0.164(4) Uani 1 1 d . . . . .
H53A H 0.515091 1.041429 0.631209 0.246 Uiso 1 1 calc GR . . . .
H53B H 0.568680 1.090955 0.636444 0.246 Uiso 1 1 calc GR . . . .
H53C H 0.580760 1.021105 0.675529 0.246 Uiso 1 1 calc GR . . . .
C54 C 0.3144(3) 0.3602(7) 0.4604(3) 0.217(4) Uani 1 1 d . U . . .
H54 H 0.324716 0.358531 0.498463 0.261 Uiso 1 1 calc R . . . .
C55 C 0.3147(3) 0.2964(5) 0.4329(5) 0.206(4) Uani 1 1 d G U . . .
H55 H 0.325251 0.251134 0.452134 0.247 Uiso 1 1 calc R . . . .
C56 C 0.2997(3) 0.2989(6) 0.3772(5) 0.217(4) Uani 1 1 d G U . . .
H56 H 0.299918 0.255345 0.358435 0.260 Uiso 1 1 calc R . . . .
C57 C 0.2843(3) 0.3652(8) 0.3491(3) 0.222(4) Uani 1 1 d G U . . .
H57 H 0.274049 0.366953 0.311065 0.266 Uiso 1 1 calc R . . . .
C58 C 0.2840(3) 0.4290(5) 0.3766(5) 0.225(5) Uani 1 1 d G U . . .
H58 H 0.273513 0.474350 0.357394 0.270 Uiso 1 1 calc R . . . .
C59 C 0.2991(4) 0.4265(5) 0.4323(5) 0.231(5) Uani 1 1 d G U . . .
H59 H 0.298846 0.470141 0.451092 0.277 Uiso 1 1 calc R . . . .
C60 C 0.0280(5) 0.8629(7) 0.7540(5) 0.201(5) Uani 1 1 d D U . . .
H60 H 0.049625 0.818824 0.759464 0.241 Uiso 1 1 calc R . . . .
C61 C 0.0521(7) 0.9306(9) 0.7537(5) 0.196(4) Uani 1 1 d D U . . .
H61 H 0.089531 0.930713 0.754750 0.235 Uiso 1 1 calc R . . . .
C62 C 0.0279(4) 0.9956(8) 0.7520(6) 0.219(6) Uani 1 1 d D U . . .
H62 H 0.047788 1.039980 0.753348 0.263 Uiso 1 1 calc R . . . .

loop_
_atom_site_aniso_label
_atom_site_aniso_U_11
_atom_site_aniso_U_22
_atom_site_aniso_U_33
_atom_site_aniso_U_23
_atom_site_aniso_U_13
_atom_site_aniso_U_12
O1 0.112(4) 0.109(4) 0.137(5) -0.002(3) 0.077(4) 0.000(3)
O2 0.118(4) 0.124(4) 0.147(5) 0.007(3) 0.093(4) -0.009(3)
O3 0.129(4) 0.085(3) 0.137(4) -0.002(3) 0.086(3) 0.010(3)
O4 0.124(5) 0.150(5) 0.201(6) -0.017(4) 0.098(4) -0.020(4)
O5 0.120(4) 0.083(3) 0.119(4) -0.003(3) 0.050(3) 0.023(3)
O6 0.105(3) 0.083(3) 0.147(4) -0.007(3) 0.074(3) 0.008(3)
C1 0.091(4) 0.066(4) 0.109(5) 0.001(3) 0.064(4) 0.008(3)
C2 0.097(5) 0.075(4) 0.121(6) -0.006(4) 0.072(4) -0.004(3)
C3 0.106(5) 0.064(4) 0.110(5) -0.001(3) 0.070(4) -0.003(3)
C4 0.101(5) 0.079(4) 0.119(5) 0.001(4) 0.075(4) 0.006(4)
C5 0.097(4) 0.070(4) 0.125(6) 0.006(4) 0.071(4) -0.001(3)
C6 0.088(4) 0.074(4) 0.124(5) -0.003(4) 0.072(4) -0.004(3)
C7 0.104(5) 0.059(4) 0.127(6) -0.003(4) 0.078(5) -0.002(3)
C8 0.095(5) 0.074(4) 0.110(5) 0.004(4) 0.061(4) -0.001(3)
C9 0.093(4) 0.073(4) 0.106(5) 0.003(4) 0.061(4) 0.003(4)
C10 0.100(5) 0.060(4) 0.105(5) -0.009(4) 0.061(4) -0.010(3)
C11 0.103(5) 0.058(4) 0.109(5) 0.001(3) 0.057(4) 0.001(3)
C12 0.096(4) 0.065(4) 0.125(6) -0.004(4) 0.067(4) -0.003(4)
C13 0.106(5) 0.073(4) 0.094(5) -0.001(4) 0.058(5) -0.003(4)
C14 0.111(5) 0.060(4) 0.113(6) -0.006(4) 0.075(5) -0.010(3)
C15 0.104(6) 0.086(5) 0.130(7) -0.011(4) 0.076(5) -0.009(4)
C16 0.105(6) 0.093(5) 0.129(7) 0.006(5) 0.075(6) -0.006(4)
C17 0.104(6) 0.068(4) 0.125(7) 0.014(4) 0.062(6) -0.005(4)
C18 0.119(6) 0.058(4) 0.109(6) 0.001(4) 0.063(5) -0.003(4)
C19 0.097(5) 0.068(4) 0.105(6) 0.007(4) 0.058(5) 0.004(4)
C20 0.108(6) 0.088(5) 0.109(6) 0.011(4) 0.038(5) -0.014(4)
C21 0.095(4) 0.057(4) 0.114(5) -0.007(3) 0.066(4) 0.001(3)
C22 0.104(5) 0.096(5) 0.132(6) 0.002(4) 0.080(5) 0.006(4)
C23 0.120(5) 0.071(4) 0.143(6) 0.001(4) 0.089(5) 0.012(4)
C24 0.094(4) 0.074(4) 0.136(6) -0.016(4) 0.079(4) -0.011(3)
C25 0.128(5) 0.069(4) 0.154(7) 0.013(4) 0.108(5) 0.003(4)
C26 0.128(6) 0.072(4) 0.173(7) 0.013(4) 0.110(6) 0.005(4)
C27 0.104(5) 0.077(4) 0.134(6) -0.017(4) 0.081(5) -0.008(3)
C28 0.082(4) 0.074(4) 0.108(6) -0.003(4) 0.059(5) 0.003(4)
C29 0.089(5) 0.103(5) 0.095(5) -0.011(5) 0.054(4) -0.004(4)
C30 0.094(5) 0.084(5) 0.108(6) 0.007(5) 0.059(5) 0.010(4)
C31 0.104(5) 0.074(4) 0.108(6) -0.009(4) 0.057(5) 0.009(4)
C32 0.103(5) 0.087(5) 0.113(6) 0.002(4) 0.061(4) 0.011(4)
C33 0.103(5) 0.077(5) 0.135(7) -0.005(5) 0.079(6) 0.006(4)
C34 0.160(9) 0.109(6) 0.217(10) -0.008(6) 0.095(8) 0.029(6)
C35 0.127(7) 0.119(6) 0.129(7) 0.004(5) 0.047(6) 0.037(5)
C36 0.106(5) 0.072(4) 0.117(5) 0.002(4) 0.075(4) -0.004(3)
C37 0.122(5) 0.067(4) 0.150(6) -0.004(4) 0.101(5) -0.001(4)
C38 0.133(5) 0.067(4) 0.132(6) 0.010(4) 0.098(5) 0.010(4)
C39 0.112(5) 0.061(4) 0.125(6) 0.001(4) 0.082(5) -0.001(3)
C40 0.122(5) 0.079(5) 0.142(6) -0.015(4) 0.095(5) -0.002(4)
C41 0.120(5) 0.079(5) 0.134(6) -0.001(4) 0.088(5) -0.002(4)
C42 0.124(5) 0.072(4) 0.129(6) 0.008(4) 0.089(5) 0.012(4)
C43 0.123(6) 0.072(4) 0.129(7) -0.004(4) 0.092(6) 0.008(4)
C44 0.113(6) 0.071(4) 0.120(7) -0.008(4) 0.077(6) -0.003(4)
C45 0.113(6) 0.075(4) 0.131(7) -0.009(5) 0.083(6) 0.003(4)
C46 0.118(6) 0.066(4) 0.136(7) -0.001(4) 0.093(6) 0.000(4)
C47 0.095(5) 0.087(5) 0.120(6) -0.003(5) 0.069(5) 0.009(4)
C48 0.118(6) 0.079(5) 0.126(6) 0.001(5) 0.089(6) -0.001(4)
C49 0.118(7) 0.077(6) 0.131(8) 0.000 0.079(7) 0.000
C50 0.139(7) 0.178(9) 0.173(9) 0.021(7) 0.093(7) -0.019(6)
C51 0.117(6) 0.122(6) 0.151(7) 0.007(5) 0.072(6) 0.000(5)
C52 0.156(8) 0.163(9) 0.301(15) -0.055(9) 0.155(10) -0.003(7)
C53 0.160(8) 0.175(9) 0.207(10) -0.050(8) 0.129(8) 0.011(7)
C54 0.165(6) 0.254(10) 0.248(9) -0.009(8) 0.109(7) -0.009(8)
C55 0.158(6) 0.247(9) 0.239(9) 0.000(8) 0.115(7) 0.016(7)
C56 0.176(7) 0.247(9) 0.247(9) -0.003(8) 0.115(8) 0.021(7)
C57 0.191(7) 0.248(10) 0.242(9) 0.010(8) 0.115(7) -0.006(8)
C58 0.194(7) 0.232(9) 0.251(9) 0.014(8) 0.107(8) -0.043(7)
C59 0.190(7) 0.241(9) 0.251(9) -0.011(8) 0.094(8) -0.035(7)
C60 0.248(11) 0.202(10) 0.160(7) -0.047(10) 0.101(9) 0.032(8)
C61 0.224(9) 0.237(11) 0.160(6) -0.026(10) 0.119(6) -0.018(8)
C62 0.257(12) 0.219(11) 0.166(7) -0.005(11) 0.086(9) -0.049(9)

loop_
_atom_type_symbol
_atom_type_description
_atom_type_scat_dispersion_real
_atom_type_scat_dispersion_imag
_atom_type_scat_source
C C 0.0148 0.0070 'International Tables Vol C Tables 4.2.6.8 and 6.1.1.4'
H H 0.0000 0.0000 'International Tables Vol C Tables 4.2.6.8 and 6.1.1.4'
O O 0.0412 0.0250 'International Tables Vol C Tables 4.2.6.8 and 6.1.1.4'

loop_
_geom_angle_atom_site_label_1
_geom_angle_atom_site_label_2
_geom_angle_atom_site_label_3
_geom_angle
_geom_angle_site_symmetry_1
_geom_angle_site_symmetry_3
_geom_angle_publ_flag
C44 O1 C51 118.1(6) . . ?
C47 O2 C50 118.3(6) . . ?
C19 O3 C53 116.9(6) . . ?
C16 O4 C52 117.8(7) . . ?
C30 O5 C35 115.9(6) . . ?
C33 O6 C34 115.4(6) . . ?
C2 C1 C6 117.9(5) . . ?
C2 C1 C21 121.0(5) . . ?
C6 C1 C21 121.0(5) . . ?
C1 C2 H2 118.9 . . ?
C1 C2 C3 122.1(5) . . ?
C3 C2 H2 118.9 . . ?
C2 C3 C36 123.3(5) . . ?
C4 C3 C2 117.7(5) . . ?
C4 C3 C36 119.0(5) . . ?
C3 C4 H4 119.1 . . ?
C5 C4 C3 121.8(6) . . ?
C5 C4 H4 119.1 . . ?
C4 C5 C6 118.7(5) . . ?
C4 C5 C7 119.8(5) . . ?
C6 C5 C7 121.4(6) . . ?
C1 C6 H6 119.1 . . ?
C5 C6 C1 121.7(6) . . ?
C5 C6 H6 119.1 . . ?
C8 C7 C5 120.0(6) . . ?
C12 C7 C5 122.3(6) . . ?
C12 C7 C8 117.6(6) . . ?
C7 C8 H8 119.5 . . ?
C7 C8 C9 120.9(6) . . ?
C9 C8 H8 119.5 . . ?
C8 C9 H9 119.3 . . ?
C10 C9 C8 121.4(6) . . ?
C10 C9 H9 119.3 . . ?
C9 C10 C11 117.7(6) . . ?
C9 C10 C13 121.9(6) . . ?
C11 C10 C13 120.3(6) . . ?
C10 C11 H11 120.1 . . ?
C12 C11 C10 119.9(6) . . ?
C12 C11 H11 120.1 . . ?
C7 C12 C11 122.4(6) . . ?
C7 C12 H12 118.8 . . ?
C11 C12 H12 118.8 . . ?
C10 C13 H13A 108.9 . . ?
C10 C13 H13B 108.9 . . ?
H13A C13 H13B 107.8 . . ?
C14 C13 C10 113.2(5) . . ?
C14 C13 H13A 108.9 . . ?
C14 C13 H13B 108.9 . . ?
C15 C14 C13 123.4(6) . . ?
C15 C14 C19 114.8(7) . . ?
C19 C14 C13 121.7(6) . . ?
C14 C15 H15 118.3 . . ?
C16 C15 C14 123.4(7) . . ?
C16 C15 H15 118.3 . . ?
O4 C16 C17 115.7(8) . . ?
C15 C16 O4 123.3(8) . . ?
C15 C16 C17 120.9(7) . . ?
C16 C17 C20 122.7(7) . . ?
C18 C17 C16 114.9(7) . . ?
C18 C17 C20 122.2(8) . . ?
C17 C18 H18 117.5 . . ?
C19 C18 C17 124.9(7) . . ?
C19 C18 H18 117.5 . . ?
O3 C19 C14 114.8(7) . . ?
C18 C19 O3 124.2(7) . . ?
C18 C19 C14 121.0(7) . . ?
C17 C20 H20A 108.5 . . ?
C17 C20 H20B 108.5 . . ?
C17 C20 C31 115.0(6) . 2_656 ?
H20A C20 H20B 107.5 . . ?
C31 C20 H20A 108.5 2_656 . ?
C31 C20 H20B 108.5 2_656 . ?
C22 C21 C1 120.8(5) . . ?
C22 C21 C26 117.1(6) . . ?
C26 C21 C1 122.1(5) . . ?
C21 C22 H22 119.5 . . ?
C21 C22 C23 121.1(6) . . ?
C23 C22 H22 119.5 . . ?
C22 C23 H23 119.8 . . ?
C24 C23 C22 120.5(6) . . ?
C24 C23 H23 119.8 . . ?
C23 C24 C27 119.9(6) . . ?
C25 C24 C23 118.6(5) . . ?
C25 C24 C27 121.5(5) . . ?
C24 C25 H25 119.1 . . ?
C24 C25 C26 121.8(6) . . ?
C26 C25 H25 119.1 . . ?
C21 C26 C25 121.0(6) . . ?
C21 C26 H26 119.5 . . ?
C25 C26 H26 119.5 . . ?
C24 C27 H27A 108.6 . . ?
C24 C27 H27B 108.6 . . ?
H27A C27 H27B 107.6 . . ?
C28 C27 C24 114.7(5) . . ?
C28 C27 H27A 108.6 . . ?
C28 C27 H27B 108.6 . . ?
C29 C28 C27 121.5(7) . . ?
C33 C28 C27 121.3(6) . . ?
C33 C28 C29 117.2(6) . . ?
C28 C29 H29 119.5 . . ?
C30 C29 C28 121.1(7) . . ?
C30 C29 H29 119.5 . . ?
C29 C30 O5 125.2(7) . . ?
C29 C30 C31 122.1(6) . . ?
C31 C30 O5 112.7(7) . . ?
C30 C31 C20 121.2(6) . 2_656 ?
C30 C31 C32 117.1(7) . . ?
C32 C31 C20 121.6(7) . 2_656 ?
C31 C32 H32 120.3 . . ?
C33 C32 C31 119.3(7) . . ?
C33 C32 H32 120.3 . . ?
C28 C33 O6 118.1(7) . . ?
C28 C33 C32 123.1(7) . . ?
C32 C33 O6 118.6(8) . . ?
O6 C34 H34A 109.5 . . ?
O6 C34 H34B 109.5 . . ?
O6 C34 H34C 109.5 . . ?
H34A C34 H34B 109.5 . . ?
H34A C34 H34C 109.5 . . ?
H34B C34 H34C 109.5 . . ?
O5 C35 H35A 109.5 . . ?
O5 C35 H35B 109.5 . . ?
O5 C35 H35C 109.5 . . ?
H35A C35 H35B 109.5 . . ?
H35A C35 H35C 109.5 . . ?
H35B C35 H35C 109.5 . . ?
C37 C36 C3 120.8(6) . . ?
C37 C36 C41 117.8(6) . . ?
C41 C36 C3 121.3(6) . . ?
C36 C37 H37 119.5 . . ?
C38 C37 C36 121.0(6) . . ?
C38 C37 H37 119.5 . . ?
C37 C38 H38 119.5 . . ?
C39 C38 C37 121.1(6) . . ?
C39 C38 H38 119.5 . . ?
C38 C39 C42 123.9(6) . . ?
C40 C39 C38 118.0(6) . . ?
C40 C39 C42 118.1(6) . . ?
C39 C40 H40 119.0 . . ?
C39 C40 C41 122.0(6) . . ?
C41 C40 H40 119.0 . . ?
C36 C41 C40 120.1(6) . . ?
C36 C41 H41 120.0 . . ?
C40 C41 H41 120.0 . . ?
C39 C42 H42A 108.4 . . ?
C39 C42 H42B 108.4 . . ?
C39 C42 C43 115.5(5) . . ?
H42A C42 H42B 107.5 . . ?
C43 C42 H42A 108.4 . . ?
C43 C42 H42B 108.4 . . ?
C44 C43 C42 120.3(8) . . ?
C48 C43 C42 120.8(7) . . ?
C48 C43 C44 118.9(7) . . ?
O1 C44 C43 116.5(7) . . ?
O1 C44 C45 125.2(7) . . ?
C45 C44 C43 118.2(8) . . ?
C44 C45 H45 118.5 . . ?
C46 C45 C44 123.1(7) . . ?
C46 C45 H45 118.5 . . ?
C45 C46 C47 117.0(7) . . ?
C45 C46 C49 122.2(6) . . ?
C47 C46 C49 120.8(8) . . ?
C46 C47 O2 114.7(7) . . ?
C48 C47 O2 122.6(7) . . ?
C48 C47 C46 122.8(8) . . ?
C43 C48 H48 120.0 . . ?
C47 C48 C43 120.0(7) . . ?
C47 C48 H48 120.0 . . ?
C46 C49 C46 110.7(7) . 2_656 ?
C46 C49 H49A 109.5 . . ?
C46 C49 H49A 109.5 2_656 . ?
C46 C49 H49B 109.5 . . ?
C46 C49 H49B 109.5 2_656 . ?
H49A C49 H49B 108.1 . . ?
O2 C50 H50A 109.5 . . ?
O2 C50 H50B 109.5 . . ?
O2 C50 H50C 109.5 . . ?
H50A C50 H50B 109.5 . . ?
H50A C50 H50C 109.5 . . ?
H50B C50 H50C 109.5 . . ?
O1 C51 H51A 109.5 . . ?
O1 C51 H51B 109.5 . . ?
O1 C51 H51C 109.5 . . ?
H51A C51 H51B 109.5 . . ?
H51A C51 H51C 109.5 . . ?
H51B C51 H51C 109.5 . . ?
O4 C52 H52A 109.5 . . ?
O4 C52 H52B 109.5 . . ?
O4 C52 H52C 109.5 . . ?
H52A C52 H52B 109.5 . . ?
H52A C52 H52C 109.5 . . ?
H52B C52 H52C 109.5 . . ?
O3 C53 H53A 109.5 . . ?
O3 C53 H53B 109.5 . . ?
O3 C53 H53C 109.5 . . ?
H53A C53 H53B 109.5 . . ?
H53A C53 H53C 109.5 . . ?
H53B C53 H53C 109.5 . . ?
C55 C54 H54 120.0 . . ?
C55 C54 C59 120.0 . . ?
C59 C54 H54 120.0 . . ?
C54 C55 H55 120.0 . . ?
C54 C55 C56 120.0 . . ?
C56 C55 H55 120.0 . . ?
C55 C56 H56 120.0 . . ?
C57 C56 C55 120.0 . . ?
C57 C56 H56 120.0 . . ?
C56 C57 H57 120.0 . . ?
C56 C57 C58 120.0 . . ?
C58 C57 H57 120.0 . . ?
C57 C58 H58 120.0 . . ?
C57 C58 C59 120.0 . . ?
C59 C58 H58 120.0 . . ?
C54 C59 H59 120.0 . . ?
C58 C59 C54 120.0 . . ?
C58 C59 H59 120.0 . . ?
C60 C60 H60 121.8 2_556 . ?
C60 C60 C61 116.5(9) 2_556 . ?
C61 C60 H60 121.8 . . ?
C60 C61 H61 116.9 . . ?
C62 C61 C60 126.2(15) . . ?
C62 C61 H61 116.9 . . ?
C61 C62 C62 117.0(8) . 2_556 ?
C61 C62 H62 121.5 . . ?
C62 C62 H62 121.5 2_556 . ?

loop_
_geom_bond_atom_site_label_1
_geom_bond_atom_site_label_2
_geom_bond_distance
_geom_bond_site_symmetry_2
_geom_bond_publ_flag
O1 C44 1.360(8) . ?
O1 C51 1.409(8) . ?
O2 C47 1.383(8) . ?
O2 C50 1.434(9) . ?
O3 C19 1.402(7) . ?
O3 C53 1.424(9) . ?
O4 C16 1.375(8) . ?
O4 C52 1.447(10) . ?
O5 C30 1.383(7) . ?
O5 C35 1.433(8) . ?
O6 C33 1.405(8) . ?
O6 C34 1.414(9) . ?
C1 C2 1.380(8) . ?
C1 C6 1.392(8) . ?
C1 C21 1.499(8) . ?
C2 H2 0.9500 . ?
C2 C3 1.403(8) . ?
C3 C4 1.390(8) . ?
C3 C36 1.497(8) . ?
C4 H4 0.9500 . ?
C4 C5 1.381(8) . ?
C5 C6 1.388(7) . ?
C5 C7 1.485(8) . ?
C6 H6 0.9500 . ?
C7 C8 1.379(8) . ?
C7 C12 1.360(8) . ?
C8 H8 0.9500 . ?
C8 C9 1.381(8) . ?
C9 H9 0.9500 . ?
C9 C10 1.371(8) . ?
C10 C11 1.397(8) . ?
C10 C13 1.532(8) . ?
C11 H11 0.9500 . ?
C11 C12 1.378(8) . ?
C12 H12 0.9500 . ?
C13 H13A 0.9900 . ?
C13 H13B 0.9900 . ?
C13 C14 1.467(9) . ?
C14 C15 1.395(8) . ?
C14 C19 1.406(9) . ?
C15 H15 0.9500 . ?
C15 C16 1.349(10) . ?
C16 C17 1.411(10) . ?
C17 C18 1.369(9) . ?
C17 C20 1.485(9) . ?
C18 H18 0.9500 . ?
C18 C19 1.332(9) . ?
C20 H20A 0.9900 . ?
C20 H20B 0.9900 . ?
C20 C31 1.514(9) 2_656 ?
C21 C22 1.373(8) . ?
C21 C26 1.386(8) . ?
C22 H22 0.9500 . ?
C22 C23 1.421(8) . ?
C23 H23 0.9500 . ?
C23 C24 1.359(8) . ?
C24 C25 1.354(8) . ?
C24 C27 1.524(8) . ?
C25 H25 0.9500 . ?
C25 C26 1.390(8) . ?
C26 H26 0.9500 . ?
C27 H27A 0.9900 . ?
C27 H27B 0.9900 . ?
C27 C28 1.498(9) . ?
C28 C29 1.385(9) . ?
C28 C33 1.364(9) . ?
C29 H29 0.9500 . ?
C29 C30 1.382(9) . ?
C30 C31 1.382(9) . ?
C31 C32 1.408(9) . ?
C32 H32 0.9500 . ?
C32 C33 1.397(9) . ?
C34 H34A 0.9800 . ?
C34 H34B 0.9800 . ?
C34 H34C 0.9800 . ?
C35 H35A 0.9800 . ?
C35 H35B 0.9800 . ?
C35 H35C 0.9800 . ?
C36 C37 1.384(8) . ?
C36 C41 1.386(8) . ?
C37 H37 0.9500 . ?
C37 C38 1.380(8) . ?
C38 H38 0.9500 . ?
C38 C39 1.377(8) . ?
C39 C40 1.359(9) . ?
C39 C42 1.506(8) . ?
C40 H40 0.9500 . ?
C40 C41 1.386(8) . ?
C41 H41 0.9500 . ?
C42 H42A 0.9900 . ?
C42 H42B 0.9900 . ?
C42 C43 1.511(9) . ?
C43 C44 1.409(9) . ?
C43 C48 1.390(9) . ?
C44 C45 1.385(9) . ?
C45 H45 0.9500 . ?
C45 C46 1.363(9) . ?
C46 C47 1.383(9) . ?
C46 C49 1.535(9) . ?
C47 C48 1.354(9) . ?
C48 H48 0.9500 . ?
C49 H49A 0.9900 . ?
C49 H49B 0.9900 . ?
C50 H50A 0.9800 . ?
C50 H50B 0.9800 . ?
C50 H50C 0.9800 . ?
C51 H51A 0.9800 . ?
C51 H51B 0.9800 . ?
C51 H51C 0.9800 . ?
C52 H52A 0.9800 . ?
C52 H52B 0.9800 . ?
C52 H52C 0.9800 . ?
C53 H53A 0.9800 . ?
C53 H53B 0.9800 . ?
C53 H53C 0.9800 . ?
C54 H54 0.9500 . ?
C54 C55 1.3900 . ?
C54 C59 1.3900 . ?
C55 H55 0.9500 . ?
C55 C56 1.3900 . ?
C56 H56 0.9500 . ?
C56 C57 1.3900 . ?
C57 H57 0.9500 . ?
C57 C58 1.3900 . ?
C58 H58 0.9500 . ?
C58 C59 1.3900 . ?
C59 H59 0.9500 . ?
C60 C60 1.36(2) 2_556 ?
C60 H60 0.9500 . ?
C60 C61 1.385(13) . ?
C61 H61 0.9500 . ?
C61 C62 1.331(13) . ?
C62 C62 1.391(16) 2_556 ?
C62 H62 0.9500 . ?

loop_
_smtbx_masks_void_nr
_smtbx_masks_void_average_x
_smtbx_masks_void_average_y
_smtbx_masks_void_average_z
_smtbx_masks_void_volume
_smtbx_masks_void_count_electrons
_smtbx_masks_void_content
1 0.000 0.372 0.750 667.2 100.0 ?
2 0.000 0.628 0.250 667.2 99.9 ?
3 0.500 0.128 0.250 667.2 99.9 ?
4 0.500 0.872 0.750 667.2 100.0 ?
